data_7705605
loop_
_publ_author_name
'Tyagi, Akshi'
'Reshi, Noor U Din'
'Daw, Prosenjit'
'Bera, Jitendra K.'

_publ_section_title
;
 Palladium complexes with an annellated mesoionic carbene (MIC) ligand:
 catalytic sequential Sonogashira coupling/cyclization reaction for
 one-pot synthesis of benzofuran, indole, isocoumarin and isoquinolone
 derivatives.
;
_journal_issue 43
_journal_name_full 'Dalton transactions (Cambridge, England : 2003)'
_journal_page_first 15238
_journal_page_last 15248
_journal_paper_doi 10.1039/d0dt02918a
_journal_volume 49
_journal_year 2020
_chemical_formula_moiety 'C53 H43 N3 P2 Pd, 2(F6 P), 2(C H2 Cl2)'
_chemical_formula_sum 'C56 H49 Cl6 F12 N3 O P4 Pd'
_chemical_formula_weight 1450.96
_space_group_crystal_system monoclinic
_space_group_IT_number 14
_space_group_name_Hall '-P 2ybc'
_space_group_name_H-M_alt 'P 1 21/c 1'
_atom_sites_solution_hydrogens geom
_atom_sites_solution_primary direct
_audit_creation_date 2018-10-03
_audit_creation_method
;
Olex2 1.2-beta
(compiled 2017.03.28 svn.r3405 for OlexSys, GUI svn.r5335)
;
_audit_update_record
;
2020-07-06 deposited with the CCDC.	2020-10-06 downloaded from the CCDC.
;
_cell_angle_alpha 90
_cell_angle_beta 97.944(2)
_cell_angle_gamma 90
_cell_formula_units_Z 4
_cell_length_a 13.1613(12)
_cell_length_b 14.5225(12)
_cell_length_c 31.355(3)
_cell_measurement_reflns_used 16409
_cell_measurement_temperature 100(2)
_cell_measurement_theta_max 28.35
_cell_measurement_theta_min 1.89
_cell_volume 5935.5(9)
_computing_cell_refinement 'Bruker SAINT'
_computing_data_collection 'Bruker SAINT'
_computing_data_reduction 'Bruker SAINT'
_computing_molecular_graphics 'Olex2 (Dolomanov et al., 2009)'
_computing_publication_material 'Olex2 (Dolomanov et al., 2009)'
_computing_structure_refinement 'ShelXL (Sheldrick, 2015)'
_computing_structure_solution 'SIR2004 (Burla et al., 2007)'
_diffrn_ambient_temperature 100.15
_diffrn_measured_fraction_theta_full 0.998
_diffrn_measured_fraction_theta_max 0.993
_diffrn_measurement_device_type 'Bruker SMART APEX'
_diffrn_measurement_method 'omega scans'
_diffrn_radiation_type MoK\a
_diffrn_radiation_wavelength 0.71073
_diffrn_reflns_av_R_equivalents 0.0600
_diffrn_reflns_av_unetI/netI 0.0670
_diffrn_reflns_Laue_measured_fraction_full 0.998
_diffrn_reflns_Laue_measured_fraction_max 0.993
_diffrn_reflns_limit_h_max 17
_diffrn_reflns_limit_h_min -17
_diffrn_reflns_limit_k_max 18
_diffrn_reflns_limit_k_min -19
_diffrn_reflns_limit_l_max 41
_diffrn_reflns_limit_l_min -34
_diffrn_reflns_number 59486
_diffrn_reflns_point_group_measured_fraction_full 0.998
_diffrn_reflns_point_group_measured_fraction_max 0.993
_diffrn_reflns_theta_full 25.242
_diffrn_reflns_theta_max 28.386
_diffrn_reflns_theta_min 2.416
_diffrn_source 'fine-focus sealed tube'
_exptl_absorpt_coefficient_mu 0.772
_exptl_absorpt_correction_T_max 0.844
_exptl_absorpt_correction_T_min 0.831
_exptl_absorpt_correction_type empirical
_exptl_crystal_colour yellow
_exptl_crystal_density_diffrn 1.624
_exptl_crystal_density_method 'not measured'
_exptl_crystal_description needle
_exptl_crystal_F_000 2920
_exptl_crystal_size_max 0.24
_exptl_crystal_size_mid 0.23
_exptl_crystal_size_min 0.22
_refine_diff_density_max 1.081
_refine_diff_density_min -0.728
_refine_diff_density_rms 0.098
_refine_ls_extinction_method none
_refine_ls_goodness_of_fit_ref 1.018
_refine_ls_hydrogen_treatment constr
_refine_ls_matrix_type full
_refine_ls_number_parameters 713
_refine_ls_number_reflns 14796
_refine_ls_number_restraints 0
_refine_ls_restrained_S_all 1.018
_refine_ls_R_factor_all 0.0831
_refine_ls_R_factor_gt 0.0495
_refine_ls_shift/su_max 0.001
_refine_ls_shift/su_mean 0.000
_refine_ls_structure_factor_coef Fsqd
_refine_ls_weighting_details 'w=1/[\s^2^(Fo^2^)+(0.0452P)^2^+6.9930P] where P=(Fo^2^+2Fc^2^)/3'
_refine_ls_weighting_scheme calc
_refine_ls_wR_factor_gt 0.1000
_refine_ls_wR_factor_ref 0.1111
_reflns_Friedel_coverage 0.000
_reflns_number_gt 10484
_reflns_number_total 14796
_reflns_threshold_expression 'I > 2\s(I)'
_cod_data_source_file d0dt02918a2.cif
_cod_data_source_block Pd2
_cod_depositor_comments 'Adding full bibliography for 7705604--7705605.cif.'
_cod_database_code 7705605
_shelx_shelxl_version_number 2017/1
_shelx_space_group_comment
;
The symmetry employed for this shelxl refinement is uniquely defined
by the following loop, which should always be used as a source of
symmetry information in preference to the above space-group names.
They are only intended as comments.
;
_shelx_estimated_absorpt_t_max 0.849
_shelx_estimated_absorpt_t_min 0.836
_exptl_absorpt_special_details SADABS
_olex2_refinement_description
;
1. Fixed Uiso
 At 1.2 times of:
  All C(H) groups, All C(H,H) groups
 At 1.5 times of:
  All C(H,H,H) groups
2.a Secondary CH2 refined with riding coordinates:
 C54(H54A,H54B), C56(H56A,H56B)
2.b Aromatic/amide H refined with riding coordinates:
 C33(H33), C49(H49), C6(H6), C43(H43), C29(H29), C37(H37), C23(H23), C28(H28),
 C9(H9), C44(H44), C1(H1), C35(H35), C27(H27), C45(H45), C26(H26), C2(H2),
 C25(H25), C50(H50), C19(H19), C38(H38), C3(H3), C51(H51), C46(H46), C17(H17),
 C15(H15), C47(H47), C14(H14), C22(H22), C20(H20), C13(H13), C41(H41), C31(H31),
  C21(H21), C34(H34), C32(H32), C40(H40), C16(H16), C39(H39), C53(H53), C52(H52)
2.c Idealised Me refined as rotating group:
 C11(H11A,H11B,H11C)
;
_olex2_submission_special_instructions 'No special instructions were received'

loop_
_space_group_symop_operation_xyz
'x, y, z'
'-x, y+1/2, -z+1/2'
'-x, -y, -z'
'x, -y-1/2, z-1/2'

loop_
_atom_site_label
_atom_site_type_symbol
_atom_site_fract_x
_atom_site_fract_y
_atom_site_fract_z
_atom_site_U_iso_or_equiv
_atom_site_adp_type
_atom_site_occupancy
_atom_site_site_symmetry_order
_atom_site_calc_flag
_atom_site_refinement_flags_posn
_atom_site_refinement_flags_adp
_atom_site_refinement_flags_occupancy
_atom_site_disorder_assembly
_atom_site_disorder_group
Pd1 Pd 0.62855(2) 0.75266(2) 0.13496(2) 0.01231(6) Uani 1 1 d . . . . .
P2 P 0.53665(6) 0.67941(5) 0.18515(2) 0.01392(16) Uani 1 1 d . . . . .
P1 P 0.56835(6) 0.65933(5) 0.07975(2) 0.01320(15) Uani 1 1 d . . . . .
P3 P 1.02935(7) 0.66919(7) 0.15786(3) 0.0316(2) Uani 1 1 d . . . . .
N1 N 0.69391(18) 0.85278(16) 0.18231(7) 0.0131(5) Uani 1 1 d . . . . .
C8 C 0.8772(2) 0.9048(2) 0.11203(9) 0.0157(6) Uani 1 1 d . . . . .
C24 C 0.6061(2) 0.54163(19) 0.09274(9) 0.0144(6) Uani 1 1 d . . . . .
N3 N 0.87521(18) 0.86146(17) 0.07429(8) 0.0167(5) Uani 1 1 d . . . . .
N2 N 0.79478(17) 0.87222(15) 0.12915(7) 0.0129(5) Uani 1 1 d . . . . .
C18 C 0.6145(2) 0.6789(2) 0.02849(9) 0.0150(6) Uani 1 1 d . . . . .
C33 C 0.2202(2) 0.6837(2) 0.03836(11) 0.0286(8) Uani 1 1 d . . . . .
H33 H 0.148001 0.687083 0.030218 0.034 Uiso 1 1 calc R . . . .
C49 C 0.6174(2) 0.6650(2) 0.27307(9) 0.0172(6) Uani 1 1 d . . . . .
H49 H 0.549460 0.675386 0.279023 0.021 Uiso 1 1 calc R . . . .
C6 C 0.9202(2) 0.9988(2) 0.17385(10) 0.0194(7) Uani 1 1 d . . . . .
H6 H 0.962009 1.044324 0.189360 0.023 Uiso 1 1 calc R . . . .
C43 C 0.3773(2) 0.5585(2) 0.15511(9) 0.0191(6) Uani 1 1 d . . . . .
H43 H 0.338655 0.612241 0.146506 0.023 Uiso 1 1 calc R . . . .
C29 C 0.5435(2) 0.4655(2) 0.08156(9) 0.0166(6) Uani 1 1 d . . . . .
H29 H 0.475228 0.473671 0.067737 0.020 Uiso 1 1 calc R . . . .
C5 C 0.7736(2) 0.89721(19) 0.16885(9) 0.0137(6) Uani 1 1 d . . . . .
C4 C 0.8349(2) 0.9627(2) 0.19230(9) 0.0165(6) Uani 1 1 d . . . . .
C37 C 0.4249(2) 0.8409(2) 0.18995(10) 0.0202(7) Uani 1 1 d . . . . .
H37 H 0.466939 0.865218 0.170358 0.024 Uiso 1 1 calc R . . . .
C30 C 0.4307(2) 0.66853(19) 0.06384(9) 0.0151(6) Uani 1 1 d . . . . .
C23 C 0.6800(3) 0.6178(2) 0.01181(10) 0.0231(7) Uani 1 1 d . . . . .
H23 H 0.701516 0.563215 0.027118 0.028 Uiso 1 1 calc R . . . .
C28 C 0.5821(2) 0.3775(2) 0.09082(10) 0.0227(7) Uani 1 1 d . . . . .
H28 H 0.539673 0.325428 0.083235 0.027 Uiso 1 1 calc R . . . .
C9 C 0.7913(2) 0.8029(2) 0.06857(10) 0.0180(6) Uani 1 1 d . . . . .
H9 H 0.773509 0.764525 0.044137 0.022 Uiso 1 1 calc R . . . .
C44 C 0.3343(2) 0.4723(2) 0.14663(10) 0.0230(7) Uani 1 1 d . . . . .
H44 H 0.266528 0.466962 0.131806 0.028 Uiso 1 1 calc R . . . .
C42 C 0.4774(2) 0.5667(2) 0.17627(9) 0.0171(6) Uani 1 1 d . . . . .
C1 C 0.6708(2) 0.8779(2) 0.22073(9) 0.0173(6) Uani 1 1 d . . . . .
H1 H 0.614835 0.848440 0.231305 0.021 Uiso 1 1 calc R . . . .
C35 C 0.3719(2) 0.7270(2) 0.08546(10) 0.0188(6) Uani 1 1 d . . . . .
H35 H 0.403875 0.762688 0.108962 0.023 Uiso 1 1 calc R . . . .
C27 C 0.6811(3) 0.3649(2) 0.11088(11) 0.0255(7) Uani 1 1 d . . . . .
H27 H 0.706414 0.304481 0.117259 0.031 Uiso 1 1 calc R . . . .
C10 C 0.7380(2) 0.80779(19) 0.10262(9) 0.0135(6) Uani 1 1 d . . . . .
C45 C 0.3898(3) 0.3939(2) 0.15970(10) 0.0259(7) Uani 1 1 d . . . . .
H45 H 0.360076 0.334838 0.153664 0.031 Uiso 1 1 calc R . . . .
C26 C 0.7435(3) 0.4401(2) 0.12169(10) 0.0256(7) Uani 1 1 d . . . . .
H26 H 0.811860 0.431221 0.135301 0.031 Uiso 1 1 calc R . . . .
C2 C 0.7251(2) 0.9456(2) 0.24619(10) 0.0193(6) Uani 1 1 d . . . . .
H2 H 0.705123 0.961850 0.273183 0.023 Uiso 1 1 calc R . . . .
C25 C 0.7066(2) 0.5288(2) 0.11276(10) 0.0204(7) Uani 1 1 d . . . . .
H25 H 0.749712 0.580396 0.120248 0.024 Uiso 1 1 calc R . . . .
C12 C 1.0353(2) 1.0062(2) 0.11731(9) 0.0185(6) Uani 1 1 d . . . . .
C50 C 0.6968(2) 0.6532(2) 0.30676(10) 0.0221(7) Uani 1 1 d . . . . .
H50 H 0.682938 0.655666 0.335682 0.026 Uiso 1 1 calc R . . . .
C19 C 0.5837(2) 0.7585(2) 0.00574(10) 0.0221(7) Uani 1 1 d . . . . .
H19 H 0.539291 0.800756 0.017079 0.027 Uiso 1 1 calc R . . . .
C7 C 0.9438(2) 0.9707(2) 0.13501(10) 0.0173(6) Uani 1 1 d . . . . .
C38 C 0.3510(3) 0.8963(2) 0.20502(11) 0.0282(8) Uani 1 1 d . . . . .
H38 H 0.343060 0.958528 0.195831 0.034 Uiso 1 1 calc R . . . .
C36 C 0.4371(2) 0.7496(2) 0.20364(9) 0.0168(6) Uani 1 1 d . . . . .
C3 C 0.8072(2) 0.9886(2) 0.23219(10) 0.0200(7) Uani 1 1 d . . . . .
H3 H 0.844382 1.034950 0.249134 0.024 Uiso 1 1 calc R . . . .
C51 C 0.7959(2) 0.6379(2) 0.29841(10) 0.0228(7) Uani 1 1 d . . . . .
H51 H 0.849975 0.630349 0.321542 0.027 Uiso 1 1 calc R . . . .
C46 C 0.4880(3) 0.4010(2) 0.18148(10) 0.0240(7) Uani 1 1 d . . . . .
H46 H 0.525523 0.347134 0.190884 0.029 Uiso 1 1 calc R . . . .
C17 C 1.1257(2) 0.9550(2) 0.12213(10) 0.0218(7) Uani 1 1 d . . . . .
H17 H 1.129236 0.897768 0.136953 0.026 Uiso 1 1 calc R . . . .
C15 C 1.2052(3) 1.0711(2) 0.08350(10) 0.0263(7) Uani 1 1 d . . . . .
H15 H 1.262984 1.092632 0.071312 0.032 Uiso 1 1 calc R . . . .
C47 C 0.5319(2) 0.4873(2) 0.18957(10) 0.0197(6) Uani 1 1 d . . . . .
H47 H 0.599750 0.492241 0.204325 0.024 Uiso 1 1 calc R . . . .
C14 C 1.1169(3) 1.1228(2) 0.07950(10) 0.0265(8) Uani 1 1 d . . . . .
H14 H 1.114554 1.180723 0.065307 0.032 Uiso 1 1 calc R . . . .
C22 C 0.7141(3) 0.6367(2) -0.02730(11) 0.0314(8) Uani 1 1 d . . . . .
H22 H 0.758559 0.594685 -0.038759 0.038 Uiso 1 1 calc R . . . .
C20 C 0.6174(3) 0.7767(2) -0.03350(11) 0.0283(8) Uani 1 1 d . . . . .
H20 H 0.595116 0.830582 -0.049229 0.034 Uiso 1 1 calc R . . . .
C13 C 1.0311(2) 1.0906(2) 0.09616(10) 0.0223(7) Uani 1 1 d . . . . .
H13 H 0.969797 1.125988 0.093107 0.027 Uiso 1 1 calc R . . . .
C41 C 0.3743(2) 0.7149(2) 0.23239(10) 0.0218(7) Uani 1 1 d . . . . .
H41 H 0.381524 0.652712 0.241770 0.026 Uiso 1 1 calc R . . . .
C31 C 0.3836(2) 0.6202(2) 0.02770(10) 0.0216(7) Uani 1 1 d . . . . .
H31 H 0.423507 0.582213 0.011760 0.026 Uiso 1 1 calc R . . . .
C21 C 0.6836(3) 0.7160(3) -0.04949(11) 0.0310(8) Uani 1 1 d . . . . .
H21 H 0.708142 0.729120 -0.075937 0.037 Uiso 1 1 calc R . . . .
C34 C 0.2666(2) 0.7338(2) 0.07297(11) 0.0261(7) Uani 1 1 d . . . . .
H34 H 0.226615 0.772945 0.088335 0.031 Uiso 1 1 calc R . . . .
C32 C 0.2794(3) 0.6281(2) 0.01540(11) 0.0288(8) Uani 1 1 d . . . . .
H32 H 0.247603 0.595161 -0.009046 0.035 Uiso 1 1 calc R . . . .
C40 C 0.3018(2) 0.7709(3) 0.24718(11) 0.0303(8) Uani 1 1 d . . . . .
H40 H 0.260015 0.747345 0.267071 0.036 Uiso 1 1 calc R . . . .
C16 C 1.2103(2) 0.9880(2) 0.10519(11) 0.0262(7) Uani 1 1 d . . . . .
H16 H 1.272124 0.953334 0.108460 0.031 Uiso 1 1 calc R . . . .
C39 C 0.2897(3) 0.8610(3) 0.23313(12) 0.0330(9) Uani 1 1 d . . . . .
H39 H 0.238742 0.898726 0.242986 0.040 Uiso 1 1 calc R . . . .
P4 P 0.57058(7) 0.09769(6) 0.13597(3) 0.02275(18) Uani 1 1 d . . . . .
Cl2 Cl 0.95399(7) 0.42804(6) 0.21813(3) 0.0390(2) Uani 1 1 d . . . . .
Cl1 Cl 0.91966(9) 0.24019(7) 0.18771(4) 0.0498(3) Uani 1 1 d . . . . .
Cl5 Cl 0.40240(8) 0.95293(7) 0.03276(3) 0.0452(3) Uani 1 1 d . . . . .
F11 F 0.58416(16) 0.15100(14) 0.09247(6) 0.0364(5) Uani 1 1 d . . . . .
F8 F 0.55738(18) 0.04550(15) 0.17953(7) 0.0444(6) Uani 1 1 d . . . . .
F2 F 1.04559(18) 0.64214(16) 0.20790(7) 0.0504(6) Uani 1 1 d . . . . .
F9 F 0.61079(19) 0.00516(15) 0.11667(7) 0.0503(6) Uani 1 1 d . . . . .
F5 F 1.0136(2) 0.69811(18) 0.10856(7) 0.0570(7) Uani 1 1 d . . . . .
F12 F 0.53024(18) 0.19071(14) 0.15466(7) 0.0439(6) Uani 1 1 d . . . . .
F6 F 0.9499(2) 0.74650(19) 0.16743(8) 0.0696(9) Uani 1 1 d . . . . .
F7 F 0.45603(16) 0.07205(16) 0.11707(8) 0.0484(6) Uani 1 1 d . . . . .
F3 F 1.10808(18) 0.59162(18) 0.14870(8) 0.0551(7) Uani 1 1 d . . . . .
F4 F 1.1202(2) 0.74055(19) 0.16668(10) 0.0782(10) Uani 1 1 d . . . . .
F1 F 0.93719(17) 0.59880(19) 0.14929(9) 0.0651(8) Uani 1 1 d . . . . .
F10 F 0.68498(18) 0.12421(18) 0.15503(8) 0.0586(7) Uani 1 1 d . . . . .
C53 C 0.7371(2) 0.6455(2) 0.22256(10) 0.0189(6) Uani 1 1 d . . . . .
H53 H 0.751296 0.642662 0.193688 0.023 Uiso 1 1 calc R . . . .
C48 C 0.6371(2) 0.66159(19) 0.23082(9) 0.0155(6) Uani 1 1 d . . . . .
C52 C 0.8160(2) 0.6337(2) 0.25638(10) 0.0228(7) Uani 1 1 d . . . . .
H52 H 0.883926 0.622731 0.250605 0.027 Uiso 1 1 calc R . . . .
C11 C 0.9496(2) 0.8686(2) 0.04358(10) 0.0250(7) Uani 1 1 d . . . . .
H11A H 0.967627 0.933375 0.040118 0.037 Uiso 1 1 calc GR . . . .
H11B H 0.919402 0.843439 0.015689 0.037 Uiso 1 1 calc GR . . . .
H11C H 1.011559 0.833671 0.054453 0.037 Uiso 1 1 calc GR . . . .
C54 C 0.9808(3) 0.3115(3) 0.22915(14) 0.0484(11) Uani 1 1 d . . . . .
H54A H 0.957099 0.294683 0.256749 0.058 Uiso 1 1 calc R . . . .
H54B H 1.055821 0.301497 0.232216 0.058 Uiso 1 1 calc R . . . .
C56 C 0.3328(5) 0.9109(5) -0.01387(17) 0.102(2) Uani 1 1 d . . . . .
H56A H 0.348223 0.844566 -0.016354 0.122 Uiso 1 1 calc R . . . .
H56B H 0.355754 0.942641 -0.038801 0.122 Uiso 1 1 calc R . . . .
Cl6 Cl 0.19975(11) 0.92452(10) -0.01665(4) 0.0763(4) Uani 1 1 d . . . . .

loop_
_atom_site_aniso_label
_atom_site_aniso_U_11
_atom_site_aniso_U_22
_atom_site_aniso_U_33
_atom_site_aniso_U_23
_atom_site_aniso_U_13
_atom_site_aniso_U_12
Pd1 0.01623(10) 0.01070(10) 0.00980(11) -0.00111(9) 0.00111(7) -0.00155(9)
P2 0.0187(4) 0.0116(4) 0.0113(4) 0.0002(3) 0.0016(3) 0.0003(3)
P1 0.0169(4) 0.0109(4) 0.0113(4) -0.0010(3) 0.0003(3) -0.0010(3)
P3 0.0266(5) 0.0302(5) 0.0371(6) 0.0108(4) 0.0008(4) 0.0041(4)
N1 0.0170(12) 0.0122(12) 0.0099(12) -0.0018(9) 0.0008(10) 0.0008(9)
C8 0.0161(14) 0.0151(14) 0.0158(15) -0.0009(12) 0.0024(12) 0.0009(11)
C24 0.0207(15) 0.0138(14) 0.0087(14) -0.0002(11) 0.0024(11) 0.0010(11)
N3 0.0165(12) 0.0196(13) 0.0147(13) -0.0038(10) 0.0048(10) -0.0050(10)
N2 0.0154(12) 0.0098(12) 0.0132(13) -0.0005(9) 0.0009(10) 0.0006(9)
C18 0.0175(14) 0.0149(15) 0.0120(15) -0.0036(11) 0.0002(11) -0.0079(11)
C33 0.0176(16) 0.0287(19) 0.037(2) -0.0020(16) -0.0034(14) 0.0017(13)
C49 0.0214(15) 0.0138(15) 0.0174(16) 0.0008(12) 0.0066(12) 0.0024(12)
C6 0.0194(15) 0.0177(16) 0.0202(17) -0.0061(12) -0.0008(13) -0.0037(12)
C43 0.0277(16) 0.0154(15) 0.0149(16) 0.0036(12) 0.0052(13) -0.0005(12)
C29 0.0210(15) 0.0162(15) 0.0118(15) -0.0022(12) -0.0007(12) -0.0012(12)
C5 0.0147(14) 0.0123(14) 0.0134(15) -0.0003(11) -0.0002(11) 0.0044(11)
C4 0.0181(14) 0.0134(14) 0.0174(16) -0.0025(12) -0.0001(12) 0.0001(11)
C37 0.0231(16) 0.0173(16) 0.0184(16) -0.0044(12) -0.0031(13) 0.0035(12)
C30 0.0153(14) 0.0126(14) 0.0164(15) 0.0042(12) -0.0009(12) -0.0027(11)
C23 0.0331(18) 0.0162(16) 0.0210(17) -0.0028(13) 0.0073(14) -0.0070(13)
C28 0.0315(18) 0.0149(16) 0.0213(17) -0.0032(13) 0.0021(14) -0.0047(13)
C9 0.0209(15) 0.0164(15) 0.0157(16) -0.0034(12) -0.0007(12) -0.0032(12)
C44 0.0267(17) 0.0266(18) 0.0157(16) 0.0004(13) 0.0030(13) -0.0076(13)
C42 0.0266(16) 0.0143(15) 0.0114(15) 0.0012(11) 0.0062(12) 0.0010(12)
C1 0.0208(15) 0.0148(15) 0.0165(16) 0.0014(12) 0.0036(12) 0.0000(12)
C35 0.0243(16) 0.0160(16) 0.0162(16) 0.0003(12) 0.0030(12) 0.0018(12)
C27 0.0352(19) 0.0136(16) 0.0272(19) 0.0004(13) 0.0028(15) 0.0063(13)
C10 0.0156(14) 0.0124(14) 0.0114(14) -0.0011(11) -0.0020(11) -0.0037(11)
C45 0.045(2) 0.0165(16) 0.0171(17) -0.0022(13) 0.0074(15) -0.0073(14)
C26 0.0245(17) 0.0244(18) 0.0254(18) 0.0009(14) -0.0055(14) 0.0052(13)
C2 0.0241(16) 0.0184(16) 0.0156(16) -0.0052(12) 0.0034(13) 0.0024(12)
C25 0.0238(16) 0.0168(16) 0.0197(17) -0.0025(13) -0.0002(13) -0.0009(12)
C12 0.0193(15) 0.0217(16) 0.0137(15) -0.0080(13) -0.0004(12) -0.0083(12)
C50 0.0340(18) 0.0158(16) 0.0157(16) 0.0026(12) 0.0007(14) 0.0022(13)
C19 0.0201(15) 0.0234(17) 0.0221(16) 0.0038(14) 0.0003(12) -0.0043(13)
C7 0.0163(14) 0.0167(15) 0.0181(16) -0.0014(12) -0.0005(12) -0.0028(11)
C38 0.0289(18) 0.0193(17) 0.033(2) -0.0082(15) -0.0070(15) 0.0057(14)
C36 0.0164(13) 0.0205(15) 0.0129(14) -0.0048(13) 0.0003(11) 0.0018(12)
C3 0.0251(16) 0.0171(15) 0.0168(16) -0.0064(12) 0.0001(13) -0.0008(12)
C51 0.0266(17) 0.0193(16) 0.0201(17) 0.0023(13) -0.0053(13) 0.0030(13)
C46 0.041(2) 0.0112(15) 0.0202(17) 0.0025(13) 0.0050(15) 0.0012(13)
C17 0.0229(16) 0.0223(17) 0.0205(17) -0.0032(13) 0.0038(13) -0.0043(13)
C15 0.0252(17) 0.035(2) 0.0201(17) -0.0067(15) 0.0083(14) -0.0106(14)
C47 0.0258(16) 0.0190(16) 0.0142(16) -0.0003(12) 0.0023(13) 0.0013(13)
C14 0.0352(19) 0.0284(19) 0.0158(17) 0.0024(14) 0.0031(14) -0.0126(15)
C22 0.044(2) 0.0266(19) 0.028(2) -0.0129(15) 0.0194(17) -0.0131(16)
C20 0.0259(17) 0.0333(19) 0.0239(18) 0.0119(15) -0.0033(14) -0.0121(14)
C13 0.0224(16) 0.0267(17) 0.0166(16) -0.0028(13) -0.0017(13) -0.0010(13)
C41 0.0210(16) 0.0209(16) 0.0233(17) -0.0002(13) 0.0026(13) -0.0009(13)
C31 0.0217(16) 0.0194(16) 0.0226(17) -0.0061(13) -0.0009(13) 0.0004(12)
C21 0.039(2) 0.039(2) 0.0156(17) -0.0026(15) 0.0071(15) -0.0212(17)
C34 0.0221(16) 0.0260(19) 0.0301(19) -0.0007(14) 0.0032(14) 0.0063(13)
C32 0.0296(18) 0.0238(18) 0.0292(19) -0.0071(15) -0.0094(15) 0.0006(14)
C40 0.0211(16) 0.042(2) 0.0288(19) -0.0094(16) 0.0080(14) -0.0024(14)
C16 0.0196(16) 0.0320(19) 0.0281(19) -0.0071(15) 0.0067(14) -0.0025(13)
C39 0.0221(17) 0.038(2) 0.037(2) -0.0177(17) -0.0009(16) 0.0098(15)
P4 0.0279(4) 0.0185(4) 0.0214(4) 0.0018(3) 0.0019(3) 0.0054(3)
Cl2 0.0401(5) 0.0294(5) 0.0435(6) -0.0029(4) -0.0085(4) 0.0043(4)
Cl1 0.0562(6) 0.0371(6) 0.0551(7) -0.0174(5) 0.0045(5) 0.0057(5)
Cl5 0.0470(6) 0.0409(6) 0.0525(6) -0.0033(5) 0.0236(5) 0.0046(4)
F11 0.0505(13) 0.0337(12) 0.0279(11) 0.0081(9) 0.0160(10) 0.0145(10)
F8 0.0723(16) 0.0317(12) 0.0296(12) 0.0119(9) 0.0087(11) 0.0086(11)
F2 0.0562(15) 0.0526(15) 0.0415(14) 0.0213(11) 0.0037(11) 0.0246(12)
F9 0.0817(18) 0.0301(12) 0.0397(13) -0.0012(10) 0.0100(12) 0.0281(12)
F5 0.0686(17) 0.0661(18) 0.0352(14) 0.0153(12) 0.0029(12) 0.0075(14)
F12 0.0735(16) 0.0231(11) 0.0411(13) 0.0008(9) 0.0294(12) 0.0095(10)
F6 0.091(2) 0.0669(18) 0.0483(16) 0.0119(13) 0.0013(14) 0.0538(16)
F7 0.0373(13) 0.0493(15) 0.0549(15) 0.0070(12) -0.0065(11) -0.0074(11)
F3 0.0425(14) 0.0612(16) 0.0626(16) 0.0033(13) 0.0103(12) 0.0223(12)
F4 0.079(2) 0.0593(18) 0.086(2) 0.0225(16) -0.0233(17) -0.0334(15)
F1 0.0300(13) 0.0700(18) 0.091(2) 0.0225(16) -0.0056(13) -0.0148(12)
F10 0.0385(13) 0.0643(17) 0.0675(17) 0.0111(14) -0.0126(12) -0.0042(12)
C53 0.0271(16) 0.0168(16) 0.0137(16) 0.0009(12) 0.0056(13) 0.0020(12)
C48 0.0233(15) 0.0082(13) 0.0140(15) 0.0012(11) -0.0002(12) 0.0007(11)
C52 0.0251(17) 0.0169(16) 0.0259(18) 0.0028(13) 0.0019(14) 0.0043(13)
C11 0.0262(17) 0.0304(18) 0.0197(17) -0.0043(14) 0.0076(14) -0.0086(14)
C54 0.052(3) 0.031(2) 0.056(3) -0.006(2) -0.013(2) 0.0074(19)
C56 0.087(4) 0.173(7) 0.048(3) -0.028(4) 0.014(3) 0.051(5)
Cl6 0.0789(9) 0.0828(10) 0.0584(8) -0.0097(7) -0.0223(7) 0.0340(8)

loop_
_atom_type_symbol
_atom_type_description
_atom_type_scat_dispersion_real
_atom_type_scat_dispersion_imag
_atom_type_scat_source
C C 0.0033 0.0016 'International Tables Vol C Tables 4.2.6.8 and 6.1.1.4'
H H 0.0000 0.0000 'International Tables Vol C Tables 4.2.6.8 and 6.1.1.4'
N N 0.0061 0.0033 'International Tables Vol C Tables 4.2.6.8 and 6.1.1.4'
Pd Pd -0.9988 1.0072 'International Tables Vol C Tables 4.2.6.8 and 6.1.1.4'
P P 0.1023 0.0942 'International Tables Vol C Tables 4.2.6.8 and 6.1.1.4'
F F 0.0171 0.0103 'International Tables Vol C Tables 4.2.6.8 and 6.1.1.4'
Cl Cl 0.1484 0.1585 'International Tables Vol C Tables 4.2.6.8 and 6.1.1.4'
O O 0.0106 0.0060 'International Tables Vol C Tables 4.2.6.8 and 6.1.1.4'

loop_
_geom_angle_atom_site_label_1
_geom_angle_atom_site_label_2
_geom_angle_atom_site_label_3
_geom_angle
_geom_angle_site_symmetry_1
_geom_angle_site_symmetry_3
_geom_angle_publ_flag
P1 Pd1 P2 94.74(3) . . ?
N1 Pd1 P2 92.12(7) . . ?
N1 Pd1 P1 173.02(7) . . ?
C10 Pd1 P2 165.85(8) . . ?
C10 Pd1 P1 92.97(8) . . ?
C10 Pd1 N1 80.58(10) . . ?
C42 P2 Pd1 123.43(10) . . ?
C42 P2 C48 103.94(13) . . ?
C36 P2 Pd1 114.68(10) . . ?
C36 P2 C42 103.94(14) . . ?
C36 P2 C48 107.74(13) . . ?
C48 P2 Pd1 101.76(10) . . ?
C24 P1 Pd1 109.79(9) . . ?
C24 P1 C18 103.38(13) . . ?
C24 P1 C30 111.31(13) . . ?
C18 P1 Pd1 117.42(9) . . ?
C30 P1 Pd1 113.46(10) . . ?
C30 P1 C18 100.84(13) . . ?
F5 P3 F2 178.84(15) . . ?
F5 P3 F6 89.77(14) . . ?
F6 P3 F2 89.46(13) . . ?
F3 P3 F2 90.06(13) . . ?
F3 P3 F5 90.71(14) . . ?
F3 P3 F6 179.42(17) . . ?
F4 P3 F2 89.66(15) . . ?
F4 P3 F5 89.47(15) . . ?
F4 P3 F6 90.33(18) . . ?
F4 P3 F3 90.00(16) . . ?
F4 P3 F1 179.13(19) . . ?
F1 P3 F2 90.20(15) . . ?
F1 P3 F5 90.65(15) . . ?
F1 P3 F6 88.81(16) . . ?
F1 P3 F3 90.86(15) . . ?
C5 N1 Pd1 111.03(18) . . ?
C1 N1 Pd1 133.1(2) . . ?
C1 N1 C5 115.9(2) . . ?
N3 C8 N2 105.4(2) . . ?
N3 C8 C7 134.4(3) . . ?
N2 C8 C7 120.2(3) . . ?
C29 C24 P1 123.9(2) . . ?
C29 C24 C25 119.8(3) . . ?
C25 C24 P1 116.2(2) . . ?
C8 N3 C9 108.8(2) . . ?
C8 N3 C11 127.8(2) . . ?
C9 N3 C11 123.4(2) . . ?
C8 N2 C5 122.9(2) . . ?
C8 N2 C10 112.8(2) . . ?
C5 N2 C10 124.2(2) . . ?
C23 C18 P1 122.3(2) . . ?
C23 C18 C19 119.3(3) . . ?
C19 C18 P1 118.3(2) . . ?
C34 C33 C32 119.7(3) . . ?
C48 C49 C50 120.1(3) . . ?
C7 C6 C4 122.7(3) . . ?
C44 C43 C42 120.1(3) . . ?
C28 C29 C24 119.4(3) . . ?
N1 C5 N2 115.1(2) . . ?
N1 C5 C4 125.6(3) . . ?
N2 C5 C4 119.2(3) . . ?
C5 C4 C6 117.9(3) . . ?
C5 C4 C3 116.8(3) . . ?
C3 C4 C6 125.3(3) . . ?
C38 C37 C36 120.0(3) . . ?
C35 C30 P1 120.9(2) . . ?
C35 C30 C31 119.2(3) . . ?
C31 C30 P1 119.8(2) . . ?
C18 C23 C22 120.0(3) . . ?
C27 C28 C29 120.7(3) . . ?
C10 C9 N3 110.8(3) . . ?
C45 C44 C43 120.1(3) . . ?
C43 C42 P2 120.4(2) . . ?
C47 C42 P2 120.5(2) . . ?
C47 C42 C43 119.1(3) . . ?
N1 C1 C2 123.0(3) . . ?
C30 C35 C34 120.4(3) . . ?
C28 C27 C26 120.0(3) . . ?
N2 C10 Pd1 108.87(19) . . ?
C9 C10 Pd1 148.1(2) . . ?
C9 C10 N2 102.2(2) . . ?
C46 C45 C44 120.3(3) . . ?
C27 C26 C25 120.3(3) . . ?
C3 C2 C1 120.0(3) . . ?
C26 C25 C24 119.8(3) . . ?
C17 C12 C7 119.8(3) . . ?
C13 C12 C7 120.2(3) . . ?
C13 C12 C17 120.0(3) . . ?
C51 C50 C49 120.4(3) . . ?
C18 C19 C20 120.4(3) . . ?
C8 C7 C12 121.2(3) . . ?
C6 C7 C8 117.0(3) . . ?
C6 C7 C12 121.8(3) . . ?
C39 C38 C37 120.1(3) . . ?
C37 C36 P2 119.5(2) . . ?
C37 C36 C41 119.1(3) . . ?
C41 C36 P2 121.3(2) . . ?
C2 C3 C4 118.5(3) . . ?
C52 C51 C50 119.9(3) . . ?
C45 C46 C47 119.7(3) . . ?
C16 C17 C12 119.6(3) . . ?
C14 C15 C16 120.3(3) . . ?
C46 C47 C42 120.6(3) . . ?
C15 C14 C13 120.2(3) . . ?
C21 C22 C23 120.2(3) . . ?
C21 C20 C19 119.7(3) . . ?
C14 C13 C12 119.7(3) . . ?
C40 C41 C36 120.1(3) . . ?
C32 C31 C30 119.7(3) . . ?
C22 C21 C20 120.3(3) . . ?
C33 C34 C35 120.1(3) . . ?
C31 C32 C33 120.7(3) . . ?
C41 C40 C39 120.3(3) . . ?
C15 C16 C17 120.3(3) . . ?
C38 C39 C40 120.4(3) . . ?
F8 P4 F11 179.44(13) . . ?
F8 P4 F9 90.32(12) . . ?
F9 P4 F11 90.14(12) . . ?
F12 P4 F11 89.17(11) . . ?
F12 P4 F8 90.38(12) . . ?
F12 P4 F9 179.29(13) . . ?
F7 P4 F11 90.43(12) . . ?
F7 P4 F8 89.88(13) . . ?
F7 P4 F9 90.49(14) . . ?
F7 P4 F12 89.35(13) . . ?
F7 P4 F10 179.50(16) . . ?
F10 P4 F11 89.53(13) . . ?
F10 P4 F8 90.15(13) . . ?
F10 P4 F9 90.01(14) . . ?
F10 P4 F12 90.15(14) . . ?
C52 C53 C48 120.2(3) . . ?
C49 C48 P2 122.2(2) . . ?
C49 C48 C53 119.3(3) . . ?
C53 C48 P2 118.5(2) . . ?
C51 C52 C53 120.1(3) . . ?
Cl2 C54 Cl1 111.3(2) . . ?
Cl5 C56 Cl6 114.3(3) . . ?

loop_
_geom_bond_atom_site_label_1
_geom_bond_atom_site_label_2
_geom_bond_distance
_geom_bond_site_symmetry_2
_geom_bond_publ_flag
Pd1 P2 2.3659(8) . ?
Pd1 P1 2.2543(8) . ?
Pd1 N1 2.169(2) . ?
Pd1 C10 2.037(3) . ?
P2 C42 1.818(3) . ?
P2 C36 1.816(3) . ?
P2 C48 1.828(3) . ?
P1 C24 1.811(3) . ?
P1 C18 1.817(3) . ?
P1 C30 1.817(3) . ?
P3 F2 1.603(2) . ?
P3 F5 1.588(2) . ?
P3 F6 1.591(3) . ?
P3 F3 1.584(2) . ?
P3 F4 1.578(3) . ?
P3 F1 1.581(3) . ?
N1 C5 1.348(4) . ?
N1 C1 1.334(4) . ?
C8 N3 1.338(4) . ?
C8 N2 1.360(4) . ?
C8 C7 1.423(4) . ?
C24 C29 1.394(4) . ?
C24 C25 1.396(4) . ?
N3 C9 1.386(4) . ?
N3 C11 1.469(4) . ?
N2 C5 1.362(4) . ?
N2 C10 1.398(3) . ?
C18 C23 1.388(4) . ?
C18 C19 1.389(4) . ?
C33 C34 1.377(5) . ?
C33 C32 1.390(5) . ?
C49 C50 1.390(4) . ?
C49 C48 1.386(4) . ?
C6 C4 1.431(4) . ?
C6 C7 1.361(4) . ?
C43 C44 1.385(4) . ?
C43 C42 1.395(4) . ?
C29 C28 1.391(4) . ?
C5 C4 1.391(4) . ?
C4 C3 1.402(4) . ?
C37 C38 1.394(4) . ?
C37 C36 1.396(4) . ?
C30 C35 1.387(4) . ?
C30 C31 1.402(4) . ?
C23 C22 1.390(5) . ?
C28 C27 1.379(4) . ?
C9 C10 1.358(4) . ?
C44 C45 1.384(5) . ?
C42 C47 1.390(4) . ?
C1 C2 1.400(4) . ?
C35 C34 1.391(4) . ?
C27 C26 1.379(5) . ?
C45 C46 1.381(5) . ?
C26 C25 1.391(4) . ?
C2 C3 1.371(4) . ?
C12 C7 1.487(4) . ?
C12 C17 1.394(4) . ?
C12 C13 1.390(4) . ?
C50 C51 1.383(4) . ?
C19 C20 1.390(5) . ?
C38 C39 1.374(5) . ?
C36 C41 1.399(4) . ?
C51 C52 1.381(5) . ?
C46 C47 1.389(4) . ?
C17 C16 1.383(4) . ?
C15 C14 1.374(5) . ?
C15 C16 1.383(5) . ?
C14 C13 1.390(4) . ?
C22 C21 1.377(5) . ?
C20 C21 1.380(5) . ?
C41 C40 1.382(5) . ?
C31 C32 1.378(4) . ?
C40 C39 1.383(5) . ?
P4 F11 1.599(2) . ?
P4 F8 1.593(2) . ?
P4 F9 1.594(2) . ?
P4 F12 1.593(2) . ?
P4 F7 1.586(2) . ?
P4 F10 1.589(2) . ?
Cl2 C54 1.753(4) . ?
Cl1 C54 1.766(4) . ?
Cl5 C56 1.726(6) . ?
C53 C48 1.396(4) . ?
C53 C52 1.388(4) . ?
C56 Cl6 1.752(6) . ?

loop_
_smtbx_masks_void_nr
_smtbx_masks_void_average_x
_smtbx_masks_void_average_y
_smtbx_masks_void_average_z
_smtbx_masks_void_volume
_smtbx_masks_void_count_electrons
_smtbx_masks_void_content
1 0.000 0.000 0.500 317.5 82.2 ?
2 0.000 0.500 0.000 317.5 82.2 ?
